data_7112911
loop_
_publ_author_name
'Thomas, Christine M.'
'Napoline, J. Wesley'
'Rowe, Gerard T.'
'Foxman, Bruce M.'

_publ_section_title
;
 Oxidative addition across Zr/Co multiple bonds in early/late
 heterobimetallic complexes.
;
_journal_issue 31
_journal_name_full 'Chemical communications (Cambridge, England)'
_journal_page_first 5790
_journal_page_last 5792
_journal_paper_doi 10.1039/c0cc01272f
_journal_volume 46
_journal_year 2010
_chemical_formula_moiety 'C51.97 H83.91 Co1 I1.03 N3 P3 Zr1'
_chemical_formula_sum 'C51.97 H83.91 Co I1.03 N3 P3 Zr'
_chemical_formula_weight 1124.67
_space_group_IT_number 2
_symmetry_cell_setting triclinic
_symmetry_space_group_name_Hall '-P 1'
_symmetry_space_group_name_H-M 'P -1'
_atom_sites_solution_hydrogens geom
_atom_sites_solution_primary direct
_audit_creation_date 09-12-18
_audit_creation_method CRYSTALS_ver_14.01
_cell_angle_alpha 83.098(2)
_cell_angle_beta 74.691(2)
_cell_angle_gamma 85.221(2)
_cell_formula_units_Z 2
_cell_length_a 10.0365(4)
_cell_length_b 15.6058(7)
_cell_length_c 18.1449(8)
_cell_measurement_reflns_used 9314
_cell_measurement_temperature 120
_cell_measurement_theta_max 30
_cell_measurement_theta_min 3
_cell_volume 2717.3(2)
_computing_cell_refinement 'Apex2 (Bruker AXS, 2006)'
_computing_data_collection 'Apex2 (Bruker AXS, 2006)'
_computing_data_reduction 'Apex2 (Bruker AXS, 2006)'
_computing_molecular_graphics 'CAMERON (Watkin et al., 1996)'
_computing_publication_material 'CRYSTALS (Betteridge et al., 2003)'
_computing_structure_refinement 'CRYSTALS (Betteridge et al., 2003)'
_computing_structure_solution 'Superflip (Palatinus & Chapuis, 2007)'
_diffrn_ambient_temperature 120
_diffrn_measured_fraction_theta_full 0.996
_diffrn_measured_fraction_theta_max 0.996
_diffrn_measurement_device Area
_diffrn_measurement_device_type 'Bruker Kappa Apex2'
_diffrn_measurement_method '\f & \w scans'
_diffrn_radiation_monochromator graphite
_diffrn_radiation_type 'Mo K\a'
_diffrn_radiation_wavelength 0.71073
_diffrn_reflns_av_R_equivalents 0.019
_diffrn_reflns_limit_h_max 14
_diffrn_reflns_limit_h_min -14
_diffrn_reflns_limit_k_max 21
_diffrn_reflns_limit_k_min -21
_diffrn_reflns_limit_l_max 25
_diffrn_reflns_limit_l_min -25
_diffrn_reflns_number 82444
_diffrn_reflns_theta_full 29.994
_diffrn_reflns_theta_max 29.994
_diffrn_reflns_theta_min 2.107
_diffrn_standards_number 0
_exptl_absorpt_coefficient_mu 1.206
_exptl_absorpt_correction_T_max 0.66
_exptl_absorpt_correction_T_min 0.62
_exptl_absorpt_correction_type numerical
_exptl_absorpt_process_details
;
Analytical Absorption (De Meulenaer & Tompa, 1965)
;
_exptl_crystal_colour green
_exptl_crystal_density_diffrn 1.374
_exptl_crystal_density_method 'not measured'
_exptl_crystal_description 'prism fragment'
_exptl_crystal_F_000 1166.702
_exptl_crystal_size_max 0.610
_exptl_crystal_size_mid 0.391
_exptl_crystal_size_min 0.348
_refine_diff_density_max 0.77
_refine_diff_density_min -0.71
_refine_ls_extinction_method None
_refine_ls_goodness_of_fit_ref 1.0161
_refine_ls_hydrogen_treatment none
_refine_ls_matrix_type full
_refine_ls_number_parameters 567
_refine_ls_number_reflns 15766
_refine_ls_number_restraints 0
_refine_ls_R_factor_all 0.0196
_refine_ls_R_factor_gt 0.0185
_refine_ls_shift/su_max 0.0032166
_refine_ls_shift/su_mean 0.0000755
_refine_ls_structure_factor_coef Fsqd
_refine_ls_weighting_details
;
Method= Modified Sheldrick
w=1/[\s^2^(F^2^) + ( 0.02P)^2^ + 1.44P]
,where P=(max(Fo^2^,0) + 2Fc^2^)/3
;
_refine_ls_weighting_scheme calc
_refine_ls_wR_factor_all 0.0480
_refine_ls_wR_factor_gt 0.0454
_refine_ls_wR_factor_ref 0.0480
_reflns_limit_h_max 14
_reflns_limit_h_min -13
_reflns_limit_k_max 21
_reflns_limit_k_min -21
_reflns_limit_l_max 25
_reflns_limit_l_min 0
_reflns_number_gt 15133
_reflns_number_total 15766
_reflns_threshold_expression I>2.0\s(I)
_oxford_diffrn_Wilson_B_factor 1.35
_oxford_diffrn_Wilson_scale 62.19
_oxford_refine_ls_r_factor_ref 0.0196
_oxford_refine_ls_scale 0.127061(13)
_oxford_reflns_number_all 15766
_oxford_reflns_threshold_expression_ref I>-10.0\s(I)
_oxford_structure_analysis_title 'cmt31_0m in P-1'
_cod_data_source_file c0cc01272f.txt
_cod_data_source_block 5
_cod_depositor_comments
;
The following automatic conversions were performed:

'_symmetry_cell_setting' value 'Triclinic' changed to 'triclinic'
according to
/usr/data/users/saulius/automatic-downloads/retrospective/RSC/lib/dictionaries/cif_core.dic
dictionary named 'cif_core.dic' version 2.4.2 from 2011-04-26.

Automatic conversion script
Id: cif_fix_values 2281 2013-09-26 08:29:07Z andrius 

The following automatic conversions were performed:

data name '_diffrn_measurement_device-type' was replaced with
'_diffrn_measurement_device_type' as specified in the replacement
file 'data/replacement-values/replacement_tags.lst'.

Automatic conversion script
Id: cif_correct_tags 9268 2022-04-12 08:56:07Z antanas 
;
_cod_original_sg_symbol_H-M 'P -1 '
_cod_original_formula_sum 'C51.97 H83.91 Co1 I1.03 N3 P3 Zr1'
_cod_database_code 7112911

loop_
_symmetry_equiv_pos_as_xyz
x,y,z
-x,-y,-z

loop_
_atom_site_label
_atom_site_type_symbol
_atom_site_fract_x
_atom_site_fract_y
_atom_site_fract_z
_atom_site_U_iso_or_equiv
_atom_site_occupancy
_atom_site_adp_type
_atom_site_refinement_flags_posn
_atom_site_refinement_flags_occupancy
_atom_site_disorder_assembly
_atom_site_disorder_group
I1 I 0.549215(8) 0.241985(6) 0.479152(4) 0.0239 1.0000 Uani . . . .
I2 I 0.5713(4) 0.2053(2) 0.2548(2) 0.0210(11) 0.0307(7) Uiso . P 1 2
Zr1 Zr 0.302620(9) 0.258160(6) 0.261524(5) 0.0103 1.0000 Uani . . . .
Co1 Co 0.399145(14) 0.253878(9) 0.382409(8) 0.0132 1.0000 Uani . . . .
P1 P 0.32770(3) 0.392461(17) 0.353598(15) 0.0123 1.0000 Uani . . . .
P2 P 0.21955(3) 0.162899(18) 0.408227(15) 0.0140 1.0000 Uani . . . .
P3 P 0.22117(3) 0.273139(19) 0.129921(16) 0.0156 1.0000 Uani . . . .
N1 N 0.24888(9) 0.39174(6) 0.28188(5) 0.0123 1.0000 Uani . . . .
N2 N 0.18330(9) 0.15381(6) 0.32316(5) 0.0143 1.0000 Uani . . . .
N3 N 0.37793(9) 0.23831(6) 0.14238(5) 0.0148 1.0000 Uani . . . .
C1 C 0.46938(11) 0.46885(7) 0.32093(6) 0.0174 1.0000 Uani . . . .
C2 C 0.52125(13) 0.49775(9) 0.38598(7) 0.0237 1.0000 Uani . . . .
C3 C 0.59258(12) 0.42730(9) 0.26478(7) 0.0229 1.0000 Uani . . . .
C4 C 0.20318(11) 0.44048(7) 0.43556(6) 0.0153 1.0000 Uani . . . .
C5 C 0.24781(12) 0.42518(8) 0.51122(6) 0.0197 1.0000 Uani . . . .
C6 C 0.16182(12) 0.53652(7) 0.41916(7) 0.0194 1.0000 Uani . . . .
C7 C 0.16731(11) 0.46256(7) 0.25444(6) 0.0136 1.0000 Uani . . . .
C8 C 0.02303(11) 0.47091(7) 0.28671(6) 0.0152 1.0000 Uani . . . .
C9 C -0.05518(12) 0.53974(7) 0.25955(7) 0.0201 1.0000 Uani . . . .
C10 C 0.00339(13) 0.60107(8) 0.20043(8) 0.0230 1.0000 Uani . . . .
C11 C 0.14447(13) 0.59138(7) 0.16838(7) 0.0211 1.0000 Uani . . . .
C12 C 0.22752(11) 0.52439(7) 0.19413(6) 0.0162 1.0000 Uani . . . .
C13 C 0.37944(12) 0.52280(8) 0.15438(7) 0.0203 1.0000 Uani . . . .
C14 C -0.08313(16) 0.67537(10) 0.17273(10) 0.0384 1.0000 Uani . . . .
C15 C -0.05248(11) 0.41122(7) 0.35293(7) 0.0180 1.0000 Uani . . . .
C16 C 0.05397(12) 0.19681(7) 0.47467(6) 0.0185 1.0000 Uani . . . .
C17 C 0.06940(15) 0.23194(9) 0.54733(7) 0.0273 1.0000 Uani . . . .
C18 C -0.05657(12) 0.12981(8) 0.49435(7) 0.0231 1.0000 Uani . . . .
C19 C 0.27362(12) 0.05544(7) 0.44977(7) 0.0190 1.0000 Uani . . . .
C20 C 0.25126(13) 0.04842(9) 0.53714(7) 0.0256 1.0000 Uani . . . .
C21 C 0.42687(12) 0.03199(8) 0.41356(7) 0.0229 1.0000 Uani . . . .
C22 C 0.09188(11) 0.09674(7) 0.30591(6) 0.0157 1.0000 Uani . . . .
C23 C 0.13078(12) 0.00960(7) 0.29340(6) 0.0186 1.0000 Uani . . . .
C24 C 0.03930(14) -0.04042(8) 0.27288(7) 0.0241 1.0000 Uani . . . .
C25 C -0.08819(14) -0.00854(9) 0.26340(8) 0.0265 1.0000 Uani . . . .
C26 C -0.12448(12) 0.07765(9) 0.27460(7) 0.0243 1.0000 Uani . . . .
C27 C -0.03811(11) 0.13038(7) 0.29544(7) 0.0183 1.0000 Uani . . . .
C28 C 0.26721(13) -0.03478(8) 0.29875(7) 0.0229 1.0000 Uani . . . .
C29 C -0.18526(17) -0.06388(11) 0.24184(11) 0.0430 1.0000 Uani . . . .
C30 C -0.08795(12) 0.22231(8) 0.30722(7) 0.0208 1.0000 Uani . . . .
C31 C 0.14089(13) 0.18916(8) 0.09452(7) 0.0231 1.0000 Uani . . . .
C32 C -0.01168(15) 0.21360(11) 0.09865(9) 0.0340 1.0000 Uani . . . .
C33 C 0.21493(17) 0.16121(10) 0.01477(8) 0.0324 1.0000 Uani . . . .
C34 C 0.23540(13) 0.37206(8) 0.06148(7) 0.0204 1.0000 Uani . . . .
C35 C 0.09501(15) 0.42122(9) 0.06685(9) 0.0309 1.0000 Uani . . . .
C36 C 0.31355(16) 0.36399(9) -0.02251(7) 0.0290 1.0000 Uani . . . .
C37 C 0.49836(11) 0.20362(7) 0.09041(6) 0.0156 1.0000 Uani . . . .
C38 C 0.60664(11) 0.25669(7) 0.05040(6) 0.0165 1.0000 Uani . . . .
C39 C 0.72445(12) 0.22052(8) 0.00211(6) 0.0185 1.0000 Uani . . . .
C40 C 0.74110(12) 0.13315(8) -0.00778(7) 0.0212 1.0000 Uani . . . .
C41 C 0.63583(13) 0.08132(8) 0.03412(7) 0.0232 1.0000 Uani . . . .
C42 C 0.51579(13) 0.11432(7) 0.08326(6) 0.0201 1.0000 Uani . . . .
C43 C 0.60235(13) 0.35104(8) 0.06068(7) 0.0220 1.0000 Uani . . . .
C44 C 0.86979(14) 0.09611(9) -0.06068(8) 0.0308 1.0000 Uani . . . .
C45 C 0.41224(15) 0.05154(8) 0.12911(8) 0.0305 1.0000 Uani . . . .
C46 C 0.5258(2) 0.20883(9) 0.26948(9) 0.0183 0.9693(7) Uani . P 1 1
C47 C 0.33261(17) 0.76110(9) 0.19261(8) 0.0309 1.0000 Uani . . . .
C48 C 0.30333(18) 0.72829(9) 0.26944(8) 0.0340 1.0000 Uani . . . .
C49 C 0.39894(19) 0.73243(10) 0.31110(9) 0.0380 1.0000 Uani . . . .
C50 C 0.52385(19) 0.76908(11) 0.27603(11) 0.0430 1.0000 Uani . . . .
C51 C 0.55329(17) 0.80125(11) 0.19930(10) 0.0404 1.0000 Uani . . . .
C52 C 0.45710(16) 0.79725(9) 0.15758(8) 0.0321 1.0000 Uani . . . .
H11 H 0.4327 0.5189 0.2952 0.0210 1.0000 Uiso R . . .
H21 H 0.4531 0.5336 0.4183 0.0349 1.0000 Uiso R . . .
H22 H 0.5464 0.4490 0.4170 0.0352 1.0000 Uiso R . . .
H23 H 0.6036 0.5309 0.3635 0.0367 1.0000 Uiso R . . .
H31 H 0.6567 0.4703 0.2389 0.0356 1.0000 Uiso R . . .
H32 H 0.6402 0.3824 0.2920 0.0339 1.0000 Uiso R . . .
H33 H 0.5638 0.4023 0.2263 0.0333 1.0000 Uiso R . . .
H41 H 0.1221 0.4072 0.4425 0.0187 1.0000 Uiso R . . .
H51 H 0.1658 0.4246 0.5547 0.0300 1.0000 Uiso R . . .
H52 H 0.3031 0.4712 0.5158 0.0302 1.0000 Uiso R . . .
H53 H 0.2991 0.3719 0.5163 0.0306 1.0000 Uiso R . . .
H61 H 0.1296 0.5480 0.3731 0.0296 1.0000 Uiso R . . .
H62 H 0.0886 0.5542 0.4612 0.0304 1.0000 Uiso R . . .
H63 H 0.2380 0.5715 0.4140 0.0298 1.0000 Uiso R . . .
H91 H -0.1509 0.5438 0.2833 0.0253 1.0000 Uiso R . . .
H111 H 0.1859 0.6303 0.1269 0.0260 1.0000 Uiso R . . .
H131 H 0.4227 0.4676 0.1639 0.0301 1.0000 Uiso R . . .
H132 H 0.3942 0.5343 0.0995 0.0307 1.0000 Uiso R . . .
H133 H 0.4279 0.5646 0.1708 0.0313 1.0000 Uiso R . . .
H141 H -0.0578 0.6879 0.1184 0.0594 1.0000 Uiso R . . .
H142 H -0.0718 0.7263 0.1925 0.0599 1.0000 Uiso R . . .
H143 H -0.1783 0.6653 0.1879 0.0585 1.0000 Uiso R . . .
H151 H -0.0796 0.4387 0.3995 0.0278 1.0000 Uiso R . . .
H152 H -0.1364 0.3937 0.3445 0.0273 1.0000 Uiso R . . .
H153 H 0.0041 0.3606 0.3619 0.0251 1.0000 Uiso R . . .
H161 H 0.0209 0.2454 0.4431 0.0229 1.0000 Uiso R . . .
H171 H 0.0699 0.1869 0.5873 0.0411 1.0000 Uiso R . . .
H172 H 0.1507 0.2636 0.5383 0.0428 1.0000 Uiso R . . .
H173 H -0.0066 0.2711 0.5651 0.0425 1.0000 Uiso R . . .
H181 H -0.1452 0.1542 0.5197 0.0355 1.0000 Uiso R . . .
H182 H -0.0334 0.0823 0.5293 0.0343 1.0000 Uiso R . . .
H183 H -0.0671 0.1065 0.4489 0.0340 1.0000 Uiso R . . .
H191 H 0.2161 0.0149 0.4379 0.0223 1.0000 Uiso R . . .
H201 H 0.2883 -0.0072 0.5540 0.0388 1.0000 Uiso R . . .
H202 H 0.2999 0.0921 0.5518 0.0382 1.0000 Uiso R . . .
H203 H 0.1553 0.0537 0.5655 0.0374 1.0000 Uiso R . . .
H211 H 0.4537 0.0461 0.3591 0.0330 1.0000 Uiso R . . .
H212 H 0.4469 -0.0296 0.4251 0.0354 1.0000 Uiso R . . .
H213 H 0.4836 0.0624 0.4356 0.0340 1.0000 Uiso R . . .
H241 H 0.0671 -0.0979 0.2640 0.0299 1.0000 Uiso R . . .
H261 H -0.2109 0.1019 0.2684 0.0305 1.0000 Uiso R . . .
H281 H 0.3352 0.0058 0.2933 0.0330 1.0000 Uiso R . . .
H282 H 0.2997 -0.0723 0.2593 0.0336 1.0000 Uiso R . . .
H283 H 0.2583 -0.0699 0.3474 0.0345 1.0000 Uiso R . . .
H291 H -0.2022 -0.0418 0.1951 0.0677 1.0000 Uiso R . . .
H292 H -0.1477 -0.1207 0.2348 0.0676 1.0000 Uiso R . . .
H293 H -0.2700 -0.0676 0.2779 0.0667 1.0000 Uiso R . . .
H301 H -0.1105 0.2328 0.3600 0.0309 1.0000 Uiso R . . .
H302 H -0.1692 0.2375 0.2902 0.0332 1.0000 Uiso R . . .
H303 H -0.0215 0.2628 0.2792 0.0301 1.0000 Uiso R . . .
H311 H 0.1434 0.1406 0.1327 0.0279 1.0000 Uiso R . . .
H321 H -0.0587 0.1644 0.0933 0.0516 1.0000 Uiso R . . .
H322 H -0.0189 0.2571 0.0562 0.0515 1.0000 Uiso R . . .
H323 H -0.0595 0.2377 0.1450 0.0503 1.0000 Uiso R . . .
H331 H 0.3155 0.1526 0.0083 0.0487 1.0000 Uiso R . . .
H332 H 0.1983 0.2034 -0.0256 0.0481 1.0000 Uiso R . . .
H333 H 0.1792 0.1088 0.0079 0.0481 1.0000 Uiso R . . .
H341 H 0.2878 0.4076 0.0825 0.0232 1.0000 Uiso R . . .
H351 H 0.1107 0.4788 0.0417 0.0459 1.0000 Uiso R . . .
H352 H 0.0456 0.4269 0.1187 0.0455 1.0000 Uiso R . . .
H353 H 0.0378 0.3942 0.0418 0.0457 1.0000 Uiso R . . .
H361 H 0.2560 0.3394 -0.0493 0.0430 1.0000 Uiso R . . .
H362 H 0.3362 0.4201 -0.0488 0.0434 1.0000 Uiso R . . .
H363 H 0.3978 0.3277 -0.0267 0.0435 1.0000 Uiso R . . .
H391 H 0.7971 0.2565 -0.0235 0.0220 1.0000 Uiso R . . .
H411 H 0.6445 0.0213 0.0302 0.0280 1.0000 Uiso R . . .
H431 H 0.5302 0.3829 0.0440 0.0367 1.0000 Uiso R . . .
H432 H 0.6858 0.3770 0.0312 0.0373 1.0000 Uiso R . . .
H433 H 0.5897 0.3598 0.1116 0.0377 1.0000 Uiso R . . .
H441 H 0.9128 0.0496 -0.0349 0.0497 1.0000 Uiso R . . .
H442 H 0.9352 0.1391 -0.0817 0.0488 1.0000 Uiso R . . .
H443 H 0.8485 0.0729 -0.1005 0.0494 1.0000 Uiso R . . .
H451 H 0.3568 0.0330 0.0992 0.0468 1.0000 Uiso R . . .
H452 H 0.4575 0.0015 0.1485 0.0467 1.0000 Uiso R . . .
H453 H 0.3514 0.0767 0.1711 0.0441 1.0000 Uiso R . . .
H461 H 0.5219(18) 0.1542(12) 0.2493(10) 0.029(4) 0.9693(7) Uiso . P 1 1
H462 H 0.5749(19) 0.1987(12) 0.3096(11) 0.035(5) 0.9693(7) Uiso . P 1 1
H463 H 0.5855(17) 0.2447(13) 0.2289(11) 0.022(4) 0.9693(7) Uiso . P 1 1
H471 H 0.2647 0.7601 0.1650 0.0377 1.0000 Uiso R . . .
H481 H 0.2179 0.7027 0.2929 0.0418 1.0000 Uiso R . . .
H491 H 0.3801 0.7112 0.3622 0.0472 1.0000 Uiso R . . .
H501 H 0.5883 0.7726 0.3045 0.0524 1.0000 Uiso R . . .
H511 H 0.6384 0.8243 0.1744 0.0490 1.0000 Uiso R . . .
H521 H 0.4766 0.8190 0.1061 0.0390 1.0000 Uiso R . . .

loop_
_atom_site_aniso_label
_atom_site_aniso_U_11
_atom_site_aniso_U_22
_atom_site_aniso_U_33
_atom_site_aniso_U_23
_atom_site_aniso_U_13
_atom_site_aniso_U_12
I1 0.02301(4) 0.03227(4) 0.02066(4) -0.00465(3) -0.01391(3) 0.00508(3)
Zr1 0.00974(4) 0.01129(4) 0.00981(4) -0.00128(3) -0.00273(3) -0.00001(3)
Co1 0.01176(6) 0.01623(7) 0.01223(6) -0.00082(5) -0.00465(5) 0.00080(5)
P1 0.01176(11) 0.01424(11) 0.01172(11) -0.00268(9) -0.00372(9) -0.00078(9)
P2 0.01331(11) 0.01449(12) 0.01286(11) 0.00138(9) -0.00264(9) -0.00007(9)
P3 0.01638(12) 0.01892(13) 0.01288(11) -0.00254(9) -0.00601(9) -0.00057(10)
N1 0.0133(4) 0.0121(4) 0.0124(4) -0.0019(3) -0.0050(3) 0.0006(3)
N2 0.0133(4) 0.0143(4) 0.0149(4) 0.0000(3) -0.0034(3) -0.0016(3)
N3 0.0154(4) 0.0167(4) 0.0124(4) -0.0032(3) -0.0035(3) 0.0012(3)
C1 0.0165(5) 0.0199(5) 0.0172(5) -0.0032(4) -0.0050(4) -0.0046(4)
C2 0.0210(5) 0.0310(6) 0.0225(5) -0.0074(5) -0.0071(4) -0.0086(5)
C3 0.0163(5) 0.0316(6) 0.0209(5) -0.0064(5) -0.0016(4) -0.0061(4)
C4 0.0153(4) 0.0169(5) 0.0143(4) -0.0044(4) -0.0035(4) -0.0006(4)
C5 0.0217(5) 0.0241(5) 0.0143(5) -0.0054(4) -0.0053(4) 0.0011(4)
C6 0.0217(5) 0.0176(5) 0.0196(5) -0.0061(4) -0.0055(4) 0.0014(4)
C7 0.0152(4) 0.0124(4) 0.0146(4) -0.0025(3) -0.0061(4) 0.0005(3)
C8 0.0151(4) 0.0146(4) 0.0176(5) -0.0032(4) -0.0064(4) 0.0002(4)
C9 0.0170(5) 0.0185(5) 0.0266(6) -0.0036(4) -0.0093(4) 0.0029(4)
C10 0.0253(6) 0.0167(5) 0.0298(6) 0.0006(4) -0.0147(5) 0.0029(4)
C11 0.0261(6) 0.0162(5) 0.0222(5) 0.0029(4) -0.0103(4) -0.0016(4)
C12 0.0188(5) 0.0153(5) 0.0156(5) -0.0013(4) -0.0061(4) -0.0015(4)
C13 0.0205(5) 0.0216(5) 0.0169(5) 0.0014(4) -0.0025(4) -0.0028(4)
C14 0.0350(7) 0.0277(7) 0.0534(9) 0.0083(6) -0.0211(7) 0.0078(6)
C15 0.0145(4) 0.0182(5) 0.0208(5) -0.0024(4) -0.0036(4) -0.0013(4)
C16 0.0172(5) 0.0183(5) 0.0165(5) 0.0014(4) -0.0001(4) 0.0011(4)
C17 0.0341(7) 0.0250(6) 0.0186(5) -0.0036(4) 0.0014(5) -0.0024(5)
C18 0.0162(5) 0.0259(6) 0.0230(5) 0.0038(4) -0.0001(4) -0.0021(4)
C19 0.0187(5) 0.0173(5) 0.0194(5) 0.0039(4) -0.0050(4) 0.0006(4)
C20 0.0250(6) 0.0295(6) 0.0195(5) 0.0073(5) -0.0059(4) 0.0014(5)
C21 0.0199(5) 0.0214(5) 0.0259(6) 0.0016(4) -0.0065(4) 0.0039(4)
C22 0.0155(4) 0.0156(5) 0.0148(4) -0.0021(4) -0.0010(4) -0.0032(4)
C23 0.0209(5) 0.0158(5) 0.0160(5) -0.0018(4) 0.0008(4) -0.0016(4)
C24 0.0296(6) 0.0173(5) 0.0228(5) -0.0066(4) 0.0009(5) -0.0053(4)
C25 0.0254(6) 0.0275(6) 0.0268(6) -0.0107(5) -0.0008(5) -0.0109(5)
C26 0.0167(5) 0.0295(6) 0.0280(6) -0.0094(5) -0.0043(4) -0.0050(4)
C27 0.0152(5) 0.0192(5) 0.0203(5) -0.0052(4) -0.0026(4) -0.0023(4)
C28 0.0267(6) 0.0178(5) 0.0209(5) -0.0022(4) -0.0020(4) 0.0043(4)
C29 0.0365(8) 0.0416(9) 0.0559(10) -0.0236(8) -0.0081(7) -0.0163(7)
C30 0.0157(5) 0.0213(5) 0.0266(6) -0.0067(4) -0.0065(4) 0.0019(4)
C31 0.0272(6) 0.0262(6) 0.0196(5) -0.0018(4) -0.0106(4) -0.0080(5)
C32 0.0300(7) 0.0424(8) 0.0367(7) -0.0003(6) -0.0203(6) -0.0099(6)
C33 0.0464(8) 0.0335(7) 0.0216(6) -0.0075(5) -0.0110(6) -0.0123(6)
C34 0.0247(5) 0.0202(5) 0.0184(5) -0.0007(4) -0.0104(4) -0.0001(4)
C35 0.0310(7) 0.0280(6) 0.0377(7) -0.0026(5) -0.0188(6) 0.0066(5)
C36 0.0390(7) 0.0296(6) 0.0178(5) 0.0024(5) -0.0074(5) -0.0051(5)
C37 0.0177(5) 0.0179(5) 0.0110(4) -0.0027(4) -0.0036(4) 0.0017(4)
C38 0.0185(5) 0.0179(5) 0.0139(4) -0.0023(4) -0.0057(4) 0.0007(4)
C39 0.0172(5) 0.0230(5) 0.0149(5) -0.0010(4) -0.0042(4) -0.0002(4)
C40 0.0207(5) 0.0247(6) 0.0164(5) -0.0046(4) -0.0025(4) 0.0044(4)
C41 0.0276(6) 0.0186(5) 0.0203(5) -0.0047(4) -0.0008(4) 0.0033(4)
C42 0.0243(5) 0.0181(5) 0.0152(5) -0.0024(4) -0.0003(4) 0.0004(4)
C43 0.0226(5) 0.0194(5) 0.0235(5) -0.0045(4) -0.0035(4) -0.0020(4)
C44 0.0245(6) 0.0321(7) 0.0303(7) -0.0084(5) 0.0029(5) 0.0049(5)
C45 0.0358(7) 0.0180(5) 0.0283(6) -0.0014(5) 0.0081(5) -0.0022(5)
C46 0.0156(6) 0.0239(7) 0.0155(6) -0.0022(5) -0.0047(5) 0.0002(5)
C47 0.0447(8) 0.0242(6) 0.0283(6) -0.0053(5) -0.0147(6) -0.0058(5)
C48 0.0486(9) 0.0260(6) 0.0294(7) -0.0008(5) -0.0118(6) -0.0115(6)
C49 0.0624(10) 0.0274(7) 0.0290(7) 0.0009(5) -0.0208(7) -0.0056(7)
C50 0.0469(9) 0.0412(9) 0.0495(10) -0.0047(7) -0.0287(8) 0.0011(7)
C51 0.0313(7) 0.0426(9) 0.0460(9) -0.0063(7) -0.0070(6) -0.0010(6)
C52 0.0432(8) 0.0278(6) 0.0236(6) -0.0064(5) -0.0048(6) 0.0009(6)

loop_
_atom_type_symbol
_atom_type_scat_dispersion_real
_atom_type_scat_dispersion_imag
_atom_type_scat_Cromer_Mann_a1
_atom_type_scat_Cromer_Mann_b1
_atom_type_scat_Cromer_Mann_a2
_atom_type_scat_Cromer_Mann_b2
_atom_type_scat_Cromer_Mann_a3
_atom_type_scat_Cromer_Mann_b3
_atom_type_scat_Cromer_Mann_a4
_atom_type_scat_Cromer_Mann_b4
_atom_type_scat_Cromer_Mann_c
_atom_type_scat_source
C 0.0033 0.0016 2.3100 20.8439 1.0200 10.2075 1.5886 0.5687 0.8650 51.6512 0.2156 'International Tables Vol C 4.2.6.8 and 6.1.1.4'
H 0.0000 0.0000 0.4930 10.5109 0.3229 26.1257 0.1402 3.1424 0.0408 57.7998 0.0030 'International Tables Vol C 4.2.6.8 and 6.1.1.4'
N 0.0061 0.0033 12.2126 0.0057 3.1322 9.8933 2.0125 28.9975 1.1663 0.5826 -11.5290 'International Tables Vol C 4.2.6.8 and 6.1.1.4'
P 0.1023 0.0942 6.4345 1.9067 4.1791 27.1570 1.7800 0.5260 1.4908 68.1645 1.1149 'International Tables Vol C 4.2.6.8 and 6.1.1.4'
Co 0.3494 0.9721 12.2841 4.2791 7.3409 0.2784 4.0034 13.5359 2.3488 71.1692 1.0118 'International Tables Vol C 4.2.6.8 and 6.1.1.4'
Zr -2.9673 0.5597 17.8765 1.2762 10.9480 11.9160 5.4173 0.1176 3.6572 87.6627 2.0693 'International Tables Vol C 4.2.6.8 and 6.1.1.4'
I -0.4742 1.8119 20.1472 4.3470 18.9949 0.3814 7.5138 27.7660 2.2735 66.8776 4.0712 'International Tables Vol C 4.2.6.8 and 6.1.1.4'

loop_
_geom_angle_atom_site_label_1
_geom_angle_atom_site_label_2
_geom_angle_atom_site_label_3
_geom_angle
_geom_angle_publ_flag
Zr1 I2 Co1 58.15(8) yes
Co1 Zr1 P1 48.201(6) yes
Co1 Zr1 P2 49.734(7) yes
P1 Zr1 P2 82.142(9) yes
Co1 Zr1 P3 174.628(8) yes
P1 Zr1 P3 128.931(9) yes
P2 Zr1 P3 135.637(9) yes
Co1 Zr1 N1 83.41(2) yes
P1 Zr1 N1 35.47(2) yes
P2 Zr1 N1 105.15(2) yes
P3 Zr1 N1 94.26(2) yes
Co1 Zr1 N2 85.55(3) yes
P1 Zr1 N2 114.85(3) yes
P2 Zr1 N2 36.58(3) yes
P3 Zr1 N2 99.76(3) yes
N1 Zr1 N2 123.58(3) yes
Co1 Zr1 N3 138.50(2) yes
P1 Zr1 N3 134.57(3) yes
P2 Zr1 N3 140.49(3) yes
P3 Zr1 N3 38.59(3) yes
N1 Zr1 N3 113.95(3) yes
Co1 Zr1 C46 54.06(4) yes
P1 Zr1 C46 86.23(3) yes
P2 Zr1 C46 83.90(4) yes
P3 Zr1 C46 123.36(4) yes
N1 Zr1 C46 114.97(4) yes
N2 Zr1 N3 110.58(4) yes
N2 Zr1 C46 101.71(4) yes
N3 Zr1 C46 84.77(5) yes
I2 Zr1 Co1 59.36(8) yes
I2 Zr1 P1 88.65(7) yes
Co1 Zr1 P1 48.201(6) yes
I2 Zr1 P2 89.57(8) yes
Co1 Zr1 P2 49.734(7) yes
P1 Zr1 P2 82.142(9) yes
I2 Zr1 P3 117.83(8) yes
Co1 Zr1 P3 174.628(8) yes
P1 Zr1 P3 128.931(9) yes
P2 Zr1 P3 135.637(9) yes
I2 Zr1 N1 115.09(8) yes
Co1 Zr1 N1 83.41(2) yes
P1 Zr1 N1 35.47(2) yes
P2 Zr1 N1 105.15(2) yes
P3 Zr1 N1 94.26(2) yes
I2 Zr1 N2 105.58(8) yes
Co1 Zr1 N2 85.55(3) yes
P1 Zr1 N2 114.85(3) yes
P2 Zr1 N2 36.58(3) yes
P3 Zr1 N2 99.76(3) yes
I2 Zr1 N3 79.27(8) yes
Co1 Zr1 N3 138.50(2) yes
P1 Zr1 N3 134.57(3) yes
P2 Zr1 N3 140.49(3) yes
P3 Zr1 N3 38.59(3) yes
N1 Zr1 N2 123.58(3) yes
N1 Zr1 N3 113.95(3) yes
N2 Zr1 N3 110.58(4) yes
I1 Co1 Zr1 166.525(7) yes
I1 Co1 P1 111.994(9) yes
Zr1 Co1 P1 72.484(8) yes
I1 Co1 P2 117.441(9) yes
Zr1 Co1 P2 70.287(9) yes
P1 Co1 P2 111.260(11) yes
I1 Co1 C46 109.88(4) yes
Zr1 Co1 C46 56.86(4) yes
P1 Co1 C46 105.44(4) yes
P2 Co1 C46 99.44(4) yes
I1 Co1 H462 84.7(5) no
Zr1 Co1 H462 82.2(5) no
P1 Co1 H462 119.7(5) no
P2 Co1 H462 109.8(5) no
C46 Co1 H462 25.4(5) no
I2 Co1 I1 104.15(8) yes
I2 Co1 Zr1 62.49(8) yes
I1 Co1 Zr1 166.525(7) yes
I2 Co1 P1 106.12(8) yes
I1 Co1 P1 111.994(9) yes
Zr1 Co1 P1 72.484(8) yes
I2 Co1 P2 104.69(8) yes
I1 Co1 P2 117.441(9) yes
Zr1 Co1 P2 70.287(9) yes
P1 Co1 P2 111.260(11) yes
Zr1 P1 Co1 59.315(8) yes
Zr1 P1 N1 47.74(3) yes
Co1 P1 N1 106.65(3) yes
Zr1 P1 C1 121.50(4) yes
Co1 P1 C1 114.39(4) yes
N1 P1 C1 108.45(5) yes
Zr1 P1 C4 132.01(3) yes
Co1 P1 C4 113.77(4) yes
N1 P1 C4 108.56(5) yes
C1 P1 C4 104.84(5) yes
Zr1 P2 Co1 59.978(8) yes
Zr1 P2 N2 48.14(3) yes
Co1 P2 N2 106.97(3) yes
Zr1 P2 C16 118.27(4) yes
Co1 P2 C16 117.46(4) yes
N2 P2 C16 106.28(5) yes
Zr1 P2 C19 133.73(4) yes
Co1 P2 C19 109.56(4) yes
N2 P2 C19 109.92(5) yes
C16 P2 C19 106.51(5) yes
Zr1 P3 N3 52.58(3) yes
Zr1 P3 C31 126.35(4) yes
N3 P3 C31 111.51(5) yes
Zr1 P3 C34 124.17(4) yes
N3 P3 C34 110.33(5) yes
C31 P3 C34 109.47(5) yes
P1 N1 Zr1 96.79(4) yes
P1 N1 C7 125.75(7) yes
Zr1 N1 C7 137.31(7) yes
P2 N2 Zr1 95.27(4) yes
P2 N2 C22 129.28(7) yes
Zr1 N2 C22 135.28(7) yes
P3 N3 Zr1 88.83(4) yes
P3 N3 C37 131.01(7) yes
Zr1 N3 C37 139.91(7) yes
P1 C1 C2 114.43(8) yes
P1 C1 C3 109.67(8) yes
C2 C1 C3 108.19(9) yes
P1 C1 H11 106.3 no
C2 C1 H11 108.4 no
C3 C1 H11 109.8 no
C1 C2 H21 112.5 no
C1 C2 H22 110.5 no
H21 C2 H22 108.5 no
C1 C2 H23 109.0 no
H21 C2 H23 108.3 no
H22 C2 H23 108.0 no
C1 C3 H31 110.0 no
C1 C3 H32 110.6 no
H31 C3 H32 108.8 no
C1 C3 H33 111.4 no
H31 C3 H33 107.4 no
H32 C3 H33 108.6 no
P1 C4 C5 113.86(7) yes
P1 C4 C6 114.66(8) yes
C5 C4 C6 110.22(9) yes
P1 C4 H41 102.0 no
C5 C4 H41 107.0 no
C6 C4 H41 108.3 no
C4 C5 H51 109.6 no
C4 C5 H52 111.1 no
H51 C5 H52 107.3 no
C4 C5 H53 113.0 no
H51 C5 H53 107.5 no
H52 C5 H53 108.2 no
C4 C6 H61 112.4 no
C4 C6 H62 109.5 no
H61 C6 H62 107.8 no
C4 C6 H63 110.7 no
H61 C6 H63 108.5 no
H62 C6 H63 107.8 no
N1 C7 C8 120.42(9) yes
N1 C7 C12 121.50(9) yes
C8 C7 C12 118.08(9) yes
C7 C8 C9 119.95(10) yes
C7 C8 C15 123.18(9) yes
C9 C8 C15 116.80(10) yes
C8 C9 C10 122.32(11) yes
C8 C9 H91 117.4 no
C10 C9 H91 120.3 no
C9 C10 C11 117.20(10) yes
C9 C10 C14 121.28(12) yes
C11 C10 C14 121.52(12) yes
C10 C11 C12 122.69(11) yes
C10 C11 H111 119.0 no
C12 C11 H111 118.3 no
C7 C12 C11 119.74(10) yes
C7 C12 C13 123.55(10) yes
C11 C12 C13 116.71(10) yes
C12 C13 H131 110.9 no
C12 C13 H132 111.0 no
H131 C13 H132 106.9 no
C12 C13 H133 112.8 no
H131 C13 H133 107.4 no
H132 C13 H133 107.5 no
C10 C14 H141 112.8 no
C10 C14 H142 110.8 no
H141 C14 H142 105.7 no
C10 C14 H143 112.3 no
H141 C14 H143 107.7 no
H142 C14 H143 107.3 no
C8 C15 H151 111.5 no
C8 C15 H152 111.7 no
H151 C15 H152 106.0 no
C8 C15 H153 111.4 no
H151 C15 H153 107.4 no
H152 C15 H153 108.7 no
P2 C16 C17 114.62(9) yes
P2 C16 C18 114.49(8) yes
C17 C16 C18 111.24(10) yes
P2 C16 H161 101.5 no
C17 C16 H161 107.4 no
C18 C16 H161 106.6 no
C16 C17 H171 111.4 no
C16 C17 H172 112.8 no
H171 C17 H172 109.1 no
C16 C17 H173 109.3 no
H171 C17 H173 107.7 no
H172 C17 H173 106.3 no
C16 C18 H181 111.4 no
C16 C18 H182 110.3 no
H181 C18 H182 106.7 no
C16 C18 H183 112.3 no
H181 C18 H183 107.3 no
H182 C18 H183 108.6 no
P2 C19 C20 113.57(9) yes
P2 C19 C21 111.26(8) yes
C20 C19 C21 108.11(10) yes
P2 C19 H191 105.4 no
C20 C19 H191 108.5 no
C21 C19 H191 109.8 no
C19 C20 H201 108.9 no
C19 C20 H202 111.0 no
H201 C20 H202 107.5 no
C19 C20 H203 114.1 no
H201 C20 H203 107.3 no
H202 C20 H203 107.7 no
C19 C21 H211 113.3 no
C19 C21 H212 109.9 no
H211 C21 H212 108.8 no
C19 C21 H213 109.4 no
H211 C21 H213 107.9 no
H212 C21 H213 107.3 no
N2 C22 C23 122.54(10) yes
N2 C22 C27 119.25(9) yes
C23 C22 C27 118.05(10) yes
C22 C23 C24 119.23(11) yes
C22 C23 C28 124.69(10) yes
C24 C23 C28 116.07(10) yes
C23 C24 C25 123.16(11) yes
C23 C24 H241 118.3 no
C25 C24 H241 118.5 no
C24 C25 C26 117.15(11) yes
C24 C25 C29 122.15(13) yes
C26 C25 C29 120.70(13) yes
C25 C26 C27 122.25(12) yes
C25 C26 H261 119.6 no
C27 C26 H261 118.1 no
C22 C27 C26 120.16(11) yes
C22 C27 C30 121.78(10) yes
C26 C27 C30 118.05(10) yes
C23 C28 H281 111.3 no
C23 C28 H282 110.4 no
H281 C28 H282 108.0 no
C23 C28 H283 111.0 no
H281 C28 H283 108.8 no
H282 C28 H283 107.2 no
C25 C29 H291 110.6 no
C25 C29 H292 112.4 no
H291 C29 H292 105.3 no
C25 C29 H293 112.8 no
H291 C29 H293 107.5 no
H292 C29 H293 107.8 no
C27 C30 H301 112.6 no
C27 C30 H302 111.5 no
H301 C30 H302 106.3 no
C27 C30 H303 112.5 no
H301 C30 H303 107.6 no
H302 C30 H303 106.0 no
P3 C31 C32 111.29(10) yes
P3 C31 C33 117.01(9) yes
C32 C31 C33 109.96(11) yes
P3 C31 H311 102.0 no
C32 C31 H311 107.0 no
C33 C31 H311 108.8 no
C31 C32 H321 110.8 no
C31 C32 H322 109.7 no
H321 C32 H322 106.9 no
C31 C32 H323 112.9 no
H321 C32 H323 109.3 no
H322 C32 H323 106.9 no
C31 C33 H331 111.5 no
C31 C33 H332 111.3 no
H331 C33 H332 108.5 no
C31 C33 H333 109.7 no
H331 C33 H333 109.3 no
H332 C33 H333 106.4 no
P3 C34 C35 111.92(9) yes
P3 C34 C36 117.95(9) yes
C35 C34 C36 110.95(11) yes
P3 C34 H341 101.7 no
C35 C34 H341 105.5 no
C36 C34 H341 107.6 no
C34 C35 H351 108.6 no
C34 C35 H352 111.8 no
H351 C35 H352 106.9 no
C34 C35 H353 112.2 no
H351 C35 H353 107.9 no
H352 C35 H353 109.2 no
C34 C36 H361 110.7 no
C34 C36 H362 110.1 no
H361 C36 H362 106.8 no
C34 C36 H363 111.9 no
H361 C36 H363 108.2 no
H362 C36 H363 109.0 no
N3 C37 C38 120.85(10) yes
N3 C37 C42 120.42(10) yes
C38 C37 C42 118.52(10) yes
C37 C38 C39 119.53(10) yes
C37 C38 C43 121.96(10) yes
C39 C38 C43 118.45(10) yes
C38 C39 C40 122.64(11) yes
C38 C39 H391 118.7 no
C40 C39 H391 118.6 no
C39 C40 C41 117.09(10) yes
C39 C40 C44 121.30(11) yes
C41 C40 C44 121.60(11) yes
C40 C41 C42 122.51(11) yes
C40 C41 H411 119.7 no
C42 C41 H411 117.8 no
C37 C42 C41 119.62(11) yes
C37 C42 C45 122.43(10) yes
C41 C42 C45 117.90(11) yes
C38 C43 H431 112.6 no
C38 C43 H432 111.3 no
H431 C43 H432 105.7 no
C38 C43 H433 111.6 no
H431 C43 H433 106.7 no
H432 C43 H433 108.6 no
C40 C44 H441 111.7 no
C40 C44 H442 111.2 no
H441 C44 H442 108.6 no
C40 C44 H443 110.9 no
H441 C44 H443 105.3 no
H442 C44 H443 108.9 no
C42 C45 H451 112.2 no
C42 C45 H452 110.6 no
H451 C45 H452 107.4 no
C42 C45 H453 110.9 no
H451 C45 H453 107.2 no
H452 C45 H453 108.3 no
Co1 C46 Zr1 69.08(6) yes
Co1 C46 H461 127.7(11) no
Zr1 C46 H461 94.0(10) no
Co1 C46 H462 67.5(11) no
Zr1 C46 H462 136.3(11) no
H461 C46 H462 109.0(15) no
Co1 C46 H463 124.9(10) no
Zr1 C46 H463 103.7(11) no
H461 C46 H463 106.9(15) no
H462 C46 H463 104.3(15) no
C48 C47 C52 120.36(14) yes
C48 C47 H471 119.3 no
C52 C47 H471 120.3 no
C47 C48 C49 119.91(15) yes
C47 C48 H481 119.8 no
C49 C48 H481 120.3 no
C48 C49 C50 119.77(15) yes
C48 C49 H491 120.5 no
C50 C49 H491 119.7 no
C49 C50 C51 120.26(15) yes
C49 C50 H501 119.8 no
C51 C50 H501 119.9 no
C50 C51 C52 119.92(15) yes
C50 C51 H511 121.3 no
C52 C51 H511 118.8 no
C51 C52 C47 119.78(14) yes
C51 C52 H521 120.0 no
C47 C52 H521 120.2 no
C46 H462 Co1 87.1(12) no

loop_
_geom_bond_atom_site_label_1
_geom_bond_atom_site_label_2
_geom_bond_distance
_geom_bond_publ_flag
I1 Co1 2.57987(18) yes
I2 Zr1 2.729(4) yes
I2 Co1 2.647(4) yes
Zr1 Co1 2.61347(19) yes
Zr1 P1 2.8981(3) yes
Zr1 P2 2.8415(3) yes
Zr1 P3 2.7000(3) yes
Zr1 N1 2.1600(9) yes
Zr1 N2 2.1253(9) yes
Zr1 N3 2.1448(9) yes
Zr1 C46 2.3430(18) yes
Zr1 Co1 2.61347(19) yes
Zr1 P1 2.8981(3) yes
Zr1 P2 2.8415(3) yes
Zr1 P3 2.7000(3) yes
Zr1 N1 2.1600(9) yes
Zr1 N2 2.1253(9) yes
Zr1 N3 2.1448(9) yes
Co1 P1 2.2655(3) yes
Co1 P2 2.3032(3) yes
Co1 C46 2.2653(19) yes
Co1 H462 2.095(19) no
Co1 P1 2.2655(3) yes
Co1 P2 2.3032(3) yes
P1 N1 1.6936(9) yes
P1 C1 1.8606(11) yes
P1 C4 1.8616(11) yes
P2 N2 1.7008(10) yes
P2 C16 1.8558(11) yes
P2 C19 1.8535(11) yes
P3 N3 1.6845(10) yes
P3 C31 1.8523(12) yes
P3 C34 1.8515(12) yes
N1 C7 1.4394(13) yes
N2 C22 1.4450(13) yes
N3 C37 1.4335(13) yes
C1 C2 1.5359(15) yes
C1 C3 1.5321(16) yes
C1 H11 0.958 no
C2 H21 0.963 no
C2 H22 0.948 no
C2 H23 0.979 no
C3 H31 0.959 no
C3 H32 0.975 no
C3 H33 0.957 no
C4 C5 1.5396(15) yes
C4 C6 1.5367(15) yes
C4 H41 0.973 no
C5 H51 0.978 no
C5 H52 0.967 no
C5 H53 0.949 no
C6 H61 0.966 no
C6 H62 0.958 no
C6 H63 0.955 no
C7 C8 1.4127(14) yes
C7 C12 1.4099(14) yes
C8 C9 1.3962(15) yes
C8 C15 1.5012(15) yes
C9 C10 1.3879(17) yes
C9 H91 0.944 no
C10 C11 1.3844(18) yes
C10 C14 1.5080(17) yes
C11 C12 1.3961(15) yes
C11 H111 0.936 no
C12 C13 1.5043(16) yes
C13 H131 0.950 no
C13 H132 0.965 no
C13 H133 0.963 no
C14 H141 0.952 no
C14 H142 0.937 no
C14 H143 0.943 no
C15 H151 0.959 no
C15 H152 0.961 no
C15 H153 0.958 no
C16 C17 1.5359(17) yes
C16 C18 1.5316(16) yes
C16 H161 0.984 no
C17 H171 0.949 no
C17 H172 0.956 no
C17 H173 0.948 no
C18 H181 0.958 no
C18 H182 0.970 no
C18 H183 0.973 no
C19 C20 1.5331(17) yes
C19 C21 1.5368(16) yes
C19 H191 0.969 no
C20 H201 0.963 no
C20 H202 0.970 no
C20 H203 0.967 no
C21 H211 0.956 no
C21 H212 0.974 no
C21 H213 0.960 no
C22 C23 1.4114(15) yes
C22 C27 1.4166(15) yes
C23 C24 1.4003(17) yes
C23 C28 1.5034(17) yes
C24 C25 1.380(2) yes
C24 H241 0.937 no
C25 C26 1.3885(18) yes
C25 C29 1.5069(18) yes
C26 C27 1.3922(16) yes
C26 H261 0.946 no
C27 C30 1.5006(16) yes
C28 H281 0.948 no
C28 H282 0.952 no
C28 H283 0.969 no
C29 H291 0.929 no
C29 H292 0.944 no
C29 H293 0.927 no
C30 H301 0.956 no
C30 H302 0.948 no
C30 H303 0.957 no
C31 C32 1.5313(19) yes
C31 C33 1.5382(18) yes
C31 H311 0.966 no
C32 H321 0.962 no
C32 H322 0.977 no
C32 H323 0.956 no
C33 H331 0.984 no
C33 H332 0.964 no
C33 H333 0.954 no
C34 C35 1.5326(17) yes
C34 C36 1.5336(17) yes
C34 H341 0.966 no
C35 H351 0.963 no
C35 H352 0.951 no
C35 H353 0.969 no
C36 H361 0.973 no
C36 H362 0.960 no
C36 H363 0.969 no
C37 C38 1.4082(15) yes
C37 C42 1.4073(15) yes
C38 C39 1.3947(15) yes
C38 C43 1.5020(16) yes
C39 C40 1.3871(17) yes
C39 H391 0.943 no
C40 C41 1.3852(17) yes
C40 C44 1.5092(17) yes
C41 C42 1.3970(16) yes
C41 H411 0.943 no
C42 C45 1.4998(17) yes
C43 H431 0.940 no
C43 H432 0.959 no
C43 H433 0.923 no
C44 H441 0.951 no
C44 H442 0.952 no
C44 H443 0.925 no
C45 H451 0.955 no
C45 H452 0.949 no
C45 H453 0.946 no
C46 H461 0.974(19) no
C46 H462 0.97(2) no
C46 H463 0.97(2) no
C47 C48 1.389(2) yes
C47 C52 1.377(2) yes
C47 H471 0.948 no
C48 C49 1.379(2) yes
C48 H481 0.948 no
C49 C50 1.384(3) yes
C49 H491 0.921 no
C50 C51 1.385(3) yes
C50 H501 0.937 no
C51 C52 1.384(2) yes
C51 H511 0.934 no
C52 H521 0.929 no
